data_4316791
loop_
_publ_author_name
'Sandy L. Nguyen'
'Joon I. Jang'
'John B. Ketterson'
'Mercouri G. Kanatzidis'

_publ_contact_author_address
;
Northwestern University
Department of Chemistry
2145 Sheridan Rd.
Evanston, IL 60208
;
_publ_contact_author_email m-kanatzidis@northwestern.edu
_publ_contact_author_name 'Mercouri Kanatzidis'
_publ_section_title
;
 (Ag2TeS3)2.A2S6 (A = Rb, Cs): Layers of Silver Thiotellurite Intergrown
 with Alkali-Metal Polysulfides
;
_journal_name_full 'Inorganic Chemistry'
_journal_page_first 9098
_journal_page_last 9100
_journal_paper_doi 10.1021/ic1011346
_journal_volume 49
_journal_year 2010
_chemical_formula_moiety 'Ag2 Rb S6 Te'
_chemical_formula_sum 'Ag2 Rb S6 Te'
_chemical_formula_weight 621.17
_space_group_IT_number 185
_symmetry_cell_setting hexagonal
_symmetry_space_group_name_Hall 'P 6c -2'
_symmetry_space_group_name_H-M 'P 63 c m'
_atom_sites_solution_primary direct
_atom_sites_solution_secondary difmap
_audit_creation_method SHELXL-97
_audit_update_record
;
2010-08-10 # Formatted by publCIF
;
_cell_angle_alpha 90.00
_cell_angle_beta 90.00
_cell_angle_gamma 120.00
_cell_formula_units_Z 18
_cell_length_a 19.146(3)
_cell_length_b 19.146(3)
_cell_length_c 14.642(3)
_cell_measurement_reflns_used 48095
_cell_measurement_temperature 100(2)
_cell_measurement_theta_max 70.42
_cell_measurement_theta_min 6.72
_cell_volume 4648.2(14)
_computing_cell_refinement 'Stoe X-Area 1.52'
_computing_data_collection 'Stoe X-Area 1.52'
_computing_data_reduction 'Stoe X-Area 1.52'
_computing_molecular_graphics 'Diamond 3'
_computing_publication_material 'CIFTool 1.2'
_computing_structure_refinement 'SHELXL-97 (Sheldrick, 1997)'
_computing_structure_solution 'SHELXS-97 (Sheldrick, 1990)'
_diffrn_ambient_temperature 100(2)
_diffrn_measured_fraction_theta_full 0.973
_diffrn_measured_fraction_theta_max 0.973
_diffrn_measurement_device_type 'STOE IPDS II'
_diffrn_measurement_method '\W scan'
_diffrn_radiation_monochromator graphite
_diffrn_radiation_source 'fine-focus sealed tube'
_diffrn_radiation_type MoK\a
_diffrn_radiation_wavelength 0.71073
_diffrn_reflns_av_R_equivalents 0.0735
_diffrn_reflns_av_sigmaI/netI 0.0376
_diffrn_reflns_limit_h_max 26
_diffrn_reflns_limit_h_min -26
_diffrn_reflns_limit_k_max 26
_diffrn_reflns_limit_k_min -26
_diffrn_reflns_limit_l_max 20
_diffrn_reflns_limit_l_min -20
_diffrn_reflns_number 22097
_diffrn_reflns_theta_full 29.57
_diffrn_reflns_theta_max 29.57
_diffrn_reflns_theta_min 3.04
_exptl_absorpt_coefficient_mu 12.381
_exptl_absorpt_correction_T_max 0.5944
_exptl_absorpt_correction_T_min 0.0767
_exptl_absorpt_correction_type numerical
_exptl_absorpt_process_details 'Stoe X-Red32'
_exptl_crystal_colour red
_exptl_crystal_density_diffrn 3.994
_exptl_crystal_density_method 'Not measured'
_exptl_crystal_description 'Hexagonal rod'
_exptl_crystal_F_000 5022
_exptl_crystal_size_max 0.0750
_exptl_crystal_size_mid 0.0334
_exptl_crystal_size_min 0.0171
_refine_diff_density_max 1.975
_refine_diff_density_min -2.955
_refine_diff_density_rms 0.286
_refine_ls_abs_structure_details 'Flack H D (1983), Acta Cryst. A39, 876-881'
_refine_ls_abs_structure_Flack 0.50(3)
_refine_ls_extinction_coef 0
_refine_ls_extinction_method none
_refine_ls_goodness_of_fit_ref 1.210
_refine_ls_matrix_type full
_refine_ls_number_parameters 163
_refine_ls_number_reflns 4340
_refine_ls_number_restraints 1
_refine_ls_restrained_S_all 1.209
_refine_ls_R_factor_all 0.0938
_refine_ls_R_factor_gt 0.0769
_refine_ls_shift/su_max 0.002
_refine_ls_shift/su_mean 0.000
_refine_ls_structure_factor_coef Fsqd
_refine_ls_weighting_details 'calc w=1/[\s^2^(Fo^2^)+(0.0372P)^2^+94.0431P] where P=(Fo^2^+2Fc^2^)/3'
_refine_ls_weighting_scheme calc
_refine_ls_wR_factor_gt 0.1509
_refine_ls_wR_factor_ref 0.1604
_reflns_number_gt 3647
_reflns_number_total 4340
_reflns_threshold_expression >2sigma(I)
_cod_data_source_file ic1011346_si_003.cif
_cod_data_source_block 1142-2
_cod_original_cell_volume 4648.0(13)
_cod_database_code 4316791

loop_
_symmetry_equiv_pos_as_xyz
'x, y, z'
'-y, x-y, z'
'-x+y, -x, z'
'-x, -y, z+1/2'
'y, -x+y, z+1/2'
'x-y, x, z+1/2'
'-y, -x, z+1/2'
'-x+y, y, z+1/2'
'x, x-y, z+1/2'
'y, x, z'
'x-y, -y, z'
'-x, -x+y, z'

loop_
_atom_site_label
_atom_site_type_symbol
_atom_site_fract_x
_atom_site_fract_y
_atom_site_fract_z
_atom_site_U_iso_or_equiv
_atom_site_adp_type
_atom_site_occupancy
_atom_site_symmetry_multiplicity
_atom_site_calc_flag
_atom_site_refinement_flags
_atom_site_disorder_assembly
_atom_site_disorder_group
Te1 Te 0.33260(9) 0.0000 0.47851(10) 0.0240(4) Uani 1 2 d S . .
Te2 Te 0.0000 0.0000 0.9293(2) 0.0186(4) Uani 1 6 d S . .
Te3 Te 0.3333 0.6667 0.97321(14) 0.0171(3) Uani 0.863(4) 3 d SP . .
Te3' Te 0.3333 0.6667 0.9106(7) 0.0171(3) Uani 0.137(4) 3 d SP . .
Te4 Te 0.33350(8) 0.0000 0.92463(10) 0.0214(3) Uani 1 2 d S . .
Rb5 Rb 0.16848(16) 0.0000 0.70324(15) 0.0311(6) Uani 1 2 d S . .
Rb6 Rb 0.33224(14) 0.83521(11) 0.69819(16) 0.0313(4) Uani 1 1 d . . .
Ag7 Ag 0.44009(12) 0.55308(12) 0.94446(12) 0.0403(5) Uani 1 1 d . . .
Ag8 Ag 0.11413(12) 0.89332(13) 0.95307(9) 0.0403(5) Uani 1 1 d . . .
Ag9 Ag 0.55325(10) 0.77710(12) 0.94883(10) 0.0403(5) Uani 1 1 d . . .
S1 S 0.4433(3) 0.0000 0.8445(5) 0.0224(11) Uani 1 2 d S . .
S2 S 0.0000 0.8874(3) 0.8539(4) 0.0190(9) Uani 1 2 d S . .
S3 S 0.2251(2) 0.8925(2) 0.8486(4) 0.0243(8) Uani 1 1 d . . .
S4 S 0.2271(3) 0.8932(3) 0.5514(4) 0.0268(9) Uani 1 1 d . . .
S5 S 0.4435(3) 0.0000 0.5500(4) 0.0211(11) Uani 1 2 d S . .
S6 S 0.2223(3) 0.5581(3) 1.0472(4) 0.0317(9) Uani 1 1 d . . .
S7 S 0.1368(4) 0.0000 0.0743(4) 0.0309(13) Uani 1 2 d S . .
S8 S 0.3324(2) 0.5271(3) 0.8277(3) 0.0301(9) Uani 1 1 d . . .
S9 S 0.2768(4) 0.2189(4) 0.7339(6) 0.0183(9) Uani 0.492(8) 1 d P . 1
S10 S 0.5741(4) 0.8698(4) 0.7517(5) 0.0193(10) Uani 0.485(9) 1 d P . 1
S11 S 0.5451(9) 0.6198(10) 0.1540(11) 0.081(4) Uani 0.507(12) 1 d P . 1
S9' S 0.2029(4) 0.9603(4) 0.1542(5) 0.0183(9) Uani 0.508(8) 1 d P . 2
S10' S 0.6139(4) 0.7253(4) 0.1696(6) 0.0193(10) Uani 0.515(9) 1 d P . 2
S11' S 0.5452(9) 0.9235(11) 0.7360(12) 0.081(4) Uani 0.493(12) 1 d P . 2

loop_
_atom_site_aniso_label
_atom_site_aniso_U_11
_atom_site_aniso_U_22
_atom_site_aniso_U_33
_atom_site_aniso_U_23
_atom_site_aniso_U_13
_atom_site_aniso_U_12
Te1 0.0329(6) 0.0238(7) 0.0122(6) 0.000 0.0033(6) 0.0119(4)
Te2 0.0191(6) 0.0191(6) 0.0176(10) 0.000 0.000 0.0096(3)
Te3 0.0164(4) 0.0164(4) 0.0185(8) 0.000 0.000 0.0082(2)
Te3' 0.0164(4) 0.0164(4) 0.0185(8) 0.000 0.000 0.0082(2)
Te4 0.0234(5) 0.0132(6) 0.0242(8) 0.000 -0.0062(6) 0.0066(3)
Rb5 0.0354(10) 0.0422(16) 0.0178(11) 0.000 -0.0020(7) 0.0211(8)
Rb6 0.0208(7) 0.0306(9) 0.0363(8) 0.0007(7) -0.0009(4) 0.0082(7)
Ag7 0.0382(8) 0.0544(10) 0.0414(11) -0.0139(8) -0.0131(7) 0.0330(8)
Ag8 0.0428(9) 0.0523(10) 0.0336(10) 0.0062(7) 0.0055(7) 0.0295(8)
Ag9 0.0185(6) 0.0559(10) 0.0443(14) 0.0071(7) 0.0015(5) 0.0168(6)
S1 0.0183(15) 0.031(3) 0.022(3) 0.000 0.0028(17) 0.0156(14)
S2 0.020(2) 0.0163(15) 0.022(2) -0.0033(17) 0.000 0.0100(11)
S3 0.0149(15) 0.0064(14) 0.037(2) -0.0005(15) -0.0031(16) -0.0053(11)
S4 0.029(2) 0.0213(18) 0.034(2) 0.0012(17) 0.0009(18) 0.0154(16)
S5 0.028(2) 0.0057(19) 0.022(3) 0.000 0.0066(19) 0.0029(9)
S6 0.0295(19) 0.0265(19) 0.041(2) 0.0043(18) -0.0068(19) 0.0155(17)
S7 0.047(3) 0.021(3) 0.015(2) 0.000 0.008(2) 0.0107(13)
S8 0.0247(19) 0.0247(18) 0.038(2) -0.0091(16) -0.0033(14) 0.0104(15)
S9 0.0109(17) 0.016(2) 0.027(3) 0.0024(15) -0.0043(18) 0.0056(15)
S10 0.0155(19) 0.019(2) 0.029(3) 0.0056(18) 0.0047(19) 0.0127(19)
S11 0.055(5) 0.098(8) 0.067(6) -0.045(6) 0.001(5) 0.021(5)
S9' 0.0109(17) 0.016(2) 0.027(3) 0.0024(15) -0.0043(18) 0.0056(15)
S10' 0.0155(19) 0.019(2) 0.029(3) 0.0056(18) 0.0047(19) 0.0127(19)
S11' 0.055(5) 0.098(8) 0.067(6) -0.045(6) 0.001(5) 0.021(5)

loop_
_atom_type_symbol
_atom_type_description
_atom_type_scat_dispersion_real
_atom_type_scat_dispersion_imag
_atom_type_scat_source
S S 0.1246 0.1234 'International Tables Vol C Tables 4.2.6.8 and 6.1.1.4'
Rb Rb -0.9393 2.9676 'International Tables Vol C Tables 4.2.6.8 and 6.1.1.4'
Ag Ag -0.8971 1.1015 'International Tables Vol C Tables 4.2.6.8 and 6.1.1.4'
Te Te -0.5308 1.6751 'International Tables Vol C Tables 4.2.6.8 and 6.1.1.4'

loop_
_geom_angle_atom_site_label_1
_geom_angle_atom_site_label_2
_geom_angle_atom_site_label_3
_geom_angle
_geom_angle_site_symmetry_1
_geom_angle_site_symmetry_3
_geom_angle_publ_flag
S4 Te1 S4 101.0(2) 11_665 1_545 ?
S4 Te1 S5 100.62(15) 11_665 . ?
S4 Te1 S5 100.62(15) 1_545 . ?
S2 Te2 S2 100.85(19) 3_455 1_545 ?
S2 Te2 S2 100.85(19) 3_455 2_665 ?
S2 Te2 S2 100.85(19) 1_545 2_665 ?
S6 Te3 S6 100.68(16) 2_665 . ?
S6 Te3 S6 100.68(16) 2_665 3_565 ?
S6 Te3 S6 100.68(16) . 3_565 ?
S3 Te4 S3 98.8(2) 1_545 11_665 ?
S3 Te4 S1 99.09(15) 1_545 . ?
S3 Te4 S1 99.09(15) 11_665 . ?
S9' Rb5 S9' 150.4(2) 7_655 6_655 ?
S9' Rb5 S3 135.31(15) 7_655 11_665 ?
S9' Rb5 S3 73.91(13) 6_655 11_665 ?
S9' Rb5 S3 73.91(13) 7_655 1_545 ?
S9' Rb5 S3 135.31(15) 6_655 1_545 ?
S3 Rb5 S3 61.46(13) 11_665 1_545 ?
S9' Rb5 S7 35.31(17) 7_655 5 ?
S9' Rb5 S7 115.53(18) 6_655 5 ?
S3 Rb5 S7 170.56(15) 11_665 5 ?
S3 Rb5 S7 109.11(14) 1_545 5 ?
S9' Rb5 S7 115.53(18) 7_655 6 ?
S9' Rb5 S7 35.31(17) 6_655 6 ?
S3 Rb5 S7 109.11(14) 11_665 6 ?
S3 Rb5 S7 170.56(15) 1_545 6 ?
S7 Rb5 S7 80.3(3) 5 6 ?
S9' Rb5 S4 58.73(14) 7_655 1_545 ?
S9' Rb5 S4 116.27(16) 6_655 1_545 ?
S3 Rb5 S4 105.68(13) 11_665 1_545 ?
S3 Rb5 S4 76.24(12) 1_545 1_545 ?
S7 Rb5 S4 70.87(12) 5 1_545 ?
S7 Rb5 S4 108.27(13) 6 1_545 ?
S9' Rb5 S4 116.27(16) 7_655 11_665 ?
S9' Rb5 S4 58.73(14) 6_655 11_665 ?
S3 Rb5 S4 76.24(12) 11_665 11_665 ?
S3 Rb5 S4 105.68(13) 1_545 11_665 ?
S7 Rb5 S4 108.27(13) 5 11_665 ?
S7 Rb5 S4 70.87(12) 6 11_665 ?
S4 Rb5 S4 59.64(15) 1_545 11_665 ?
S9' Rb5 S2 122.55(17) 7_655 2_665 ?
S9' Rb5 S2 62.32(15) 6_655 2_665 ?
S3 Rb5 S2 73.89(11) 11_665 2_665 ?
S3 Rb5 S2 104.62(13) 1_545 2_665 ?
S7 Rb5 S2 109.77(15) 5 2_665 ?
S7 Rb5 S2 70.71(12) 6 2_665 ?
S4 Rb5 S2 178.57(13) 1_545 2_665 ?
S4 Rb5 S2 118.95(10) 11_665 2_665 ?
S9' Rb5 S2 62.32(15) 7_655 1_545 ?
S9' Rb5 S2 122.55(17) 6_655 1_545 ?
S3 Rb5 S2 104.62(13) 11_665 1_545 ?
S3 Rb5 S2 73.89(11) 1_545 1_545 ?
S7 Rb5 S2 70.71(12) 5 1_545 ?
S7 Rb5 S2 109.77(15) 6 1_545 ?
S4 Rb5 S2 118.95(10) 1_545 1_545 ?
S4 Rb5 S2 178.57(13) 11_665 1_545 ?
S2 Rb5 S2 62.45(17) 2_665 1_545 ?
S9' Rb5 S9 20.76(17) 7_655 11 ?
S9' Rb5 S9 169.73(18) 6_655 11 ?
S3 Rb5 S9 115.83(15) 11_665 11 ?
S3 Rb5 S9 54.66(13) 1_545 11 ?
S7 Rb5 S9 54.74(17) 5 11 ?
S7 Rb5 S9 134.64(19) 6 11 ?
S4 Rb5 S9 65.59(15) 1_545 11 ?
S4 Rb5 S9 125.02(16) 11_665 11 ?
S2 Rb5 S9 115.83(16) 2_665 11 ?
S2 Rb5 S9 53.61(15) 1_545 11 ?
S9' Rb5 S9 169.73(18) 7_655 . ?
S9' Rb5 S9 20.76(17) 6_655 . ?
S3 Rb5 S9 54.66(13) 11_665 . ?
S3 Rb5 S9 115.83(15) 1_545 . ?
S7 Rb5 S9 134.64(19) 5 . ?
S7 Rb5 S9 54.74(17) 6 . ?
S4 Rb5 S9 125.02(16) 1_545 . ?
S4 Rb5 S9 65.60(15) 11_665 . ?
S2 Rb5 S9 53.61(15) 2_665 . ?
S2 Rb5 S9 115.83(16) 1_545 . ?
S9 Rb5 S9 165.9(3) 11 . ?
S4 Rb6 S10 75.97(15) . 2_665 ?
S4 Rb6 S1 106.05(9) . 1_565 ?
S10 Rb6 S1 117.65(17) 2_665 1_565 ?
S4 Rb6 S8 109.59(13) . 3_565 ?
S10 Rb6 S8 33.72(14) 2_665 3_565 ?
S1 Rb6 S8 109.33(13) 1_565 3_565 ?
S4 Rb6 S5 61.50(13) . 1_565 ?
S10 Rb6 S5 137.44(17) 2_665 1_565 ?
S1 Rb6 S5 75.45(14) 1_565 1_565 ?
S8 Rb6 S5 171.05(14) 3_565 1_565 ?
S4 Rb6 S3 76.62(12) . . ?
S10 Rb6 S3 58.41(14) 2_665 . ?
S1 Rb6 S3 61.74(11) 1_565 . ?
S8 Rb6 S3 70.20(10) 3_565 . ?
S5 Rb6 S3 106.86(9) 1_565 . ?
S4 Rb6 S8 169.17(13) . 2_665 ?
S10 Rb6 S8 114.86(15) 2_665 2_665 ?
S1 Rb6 S8 69.75(12) 1_565 2_665 ?
S8 Rb6 S8 81.22(15) 3_565 2_665 ?
S5 Rb6 S8 107.68(14) 1_565 2_665 ?
S3 Rb6 S8 108.67(12) . 2_665 ?
S4 Rb6 S6 103.75(14) . 7_664 ?
S10 Rb6 S6 121.85(16) 2_665 7_664 ?
S1 Rb6 S6 117.90(13) 1_565 7_664 ?
S8 Rb6 S6 109.81(11) 3_565 7_664 ?
S5 Rb6 S6 73.19(12) 1_565 7_664 ?
S3 Rb6 S6 179.57(13) . 7_664 ?
S8 Rb6 S6 70.92(11) 2_665 7_664 ?
S4 Rb6 S11' 130.2(4) . . ?
S10 Rb6 S11' 153.4(4) 2_665 . ?
S1 Rb6 S11' 56.5(2) 1_565 . ?
S8 Rb6 S11' 120.1(4) 3_565 . ?
S5 Rb6 S11' 68.8(4) 1_565 . ?
S3 Rb6 S11' 117.1(2) . . ?
S8 Rb6 S11' 39.0(4) 2_665 . ?
S6 Rb6 S11' 62.5(2) 7_664 . ?
S4 Rb6 S11 115.6(2) . 9_565 ?
S10 Rb6 S11 165.3(3) 2_665 9_565 ?
S1 Rb6 S11 69.4(3) 1_565 9_565 ?
S8 Rb6 S11 133.2(2) 3_565 9_565 ?
S5 Rb6 S11 55.2(2) 1_565 9_565 ?
S3 Rb6 S11 131.0(3) . 9_565 ?
S8 Rb6 S11 53.7(2) 2_665 9_565 ?
S6 Rb6 S11 48.6(3) 7_664 9_565 ?
S11' Rb6 S11 19.2(4) . 9_565 ?
S4 Rb6 S6 75.19(12) . 9_564 ?
S10 Rb6 S6 63.47(15) 2_665 9_564 ?
S1 Rb6 S6 178.43(13) 1_565 9_564 ?
S8 Rb6 S6 70.94(12) 3_565 9_564 ?
S5 Rb6 S6 104.50(14) 1_565 9_564 ?
S3 Rb6 S6 119.66(11) . 9_564 ?
S8 Rb6 S6 108.85(11) 2_665 9_564 ?
S6 Rb6 S6 60.70(16) 7_664 9_564 ?
S11' Rb6 S6 121.9(2) . 9_564 ?
S11 Rb6 S6 109.2(3) 9_565 9_564 ?
S4 Rb6 S10' 55.34(14) . 8 ?
S10 Rb6 S10' 21.81(17) 2_665 8 ?
S1 Rb6 S10' 126.03(16) 1_565 8 ?
S8 Rb6 S10' 54.47(14) 3_565 8 ?
S5 Rb6 S10' 116.58(16) 1_565 8 ?
S3 Rb6 S10' 64.55(14) . 8 ?
S8 Rb6 S10' 135.35(15) 2_665 8 ?
S6 Rb6 S10' 115.83(16) 7_664 8 ?
S11' Rb6 S10' 174.1(4) . 8 ?
S11 Rb6 S10' 162.4(3) 9_565 8 ?
S6 Rb6 S10' 55.44(14) 9_564 8 ?
S8 Ag7 S6 103.20(17) . 2_665 ?
S8 Ag7 S5 125.65(18) . 6 ?
S6 Ag7 S5 108.5(2) 2_665 6 ?
S8 Ag7 S1 103.07(18) . 3_665 ?
S6 Ag7 S1 129.49(17) 2_665 3_665 ?
S5 Ag7 S1 89.36(16) 6 3_665 ?
S8 Ag7 Rb6 60.03(12) . 3_565 ?
S6 Ag7 Rb6 101.08(13) 2_665 3_565 ?
S5 Ag7 Rb6 146.07(13) 6 3_565 ?
S1 Ag7 Rb6 58.51(12) 3_665 3_565 ?
S8 Ag7 Rb6 107.74(12) . 9_565 ?
S6 Ag7 Rb6 59.34(12) 2_665 9_565 ?
S5 Ag7 Rb6 58.17(11) 6 9_565 ?
S1 Ag7 Rb6 144.38(13) 3_665 9_565 ?
Rb6 Ag7 Rb6 155.71(7) 3_565 9_565 ?
S7 Ag8 S2 103.1(2) 1_566 . ?
S7 Ag8 S3 126.22(18) 1_566 . ?
S2 Ag8 S3 110.03(18) . . ?
S7 Ag8 S4 103.26(17) 1_566 7_665 ?
S2 Ag8 S4 126.16(16) . 7_665 ?
S3 Ag8 S4 90.11(16) . 7_665 ?
S7 Ag8 Rb5 108.84(12) 1_566 1_565 ?
S2 Ag8 Rb5 60.89(11) . 1_565 ?
S3 Ag8 Rb5 58.26(12) . 1_565 ?
S4 Ag8 Rb5 144.25(13) 7_665 1_565 ?
S7 Ag8 Rb5 58.00(10) 1_566 5_565 ?
S2 Ag8 Rb5 99.89(12) . 5_565 ?
S3 Ag8 Rb5 146.13(13) . 5_565 ?
S4 Ag8 Rb5 58.69(12) 7_665 5_565 ?
Rb5 Ag8 Rb5 155.45(10) 1_565 5_565 ?
S8 Ag9 S6 103.25(17) 2_665 2_665 ?
S8 Ag9 S3 101.88(16) 2_665 3_565 ?
S6 Ag9 S3 129.58(15) 2_665 3_565 ?
S8 Ag9 S4 122.34(16) 2_665 8 ?
S6 Ag9 S4 111.74(18) 2_665 8 ?
S3 Ag9 S4 89.66(17) 3_565 8 ?
S8 Ag9 Rb6 108.22(11) 2_665 8 ?
S6 Ag9 Rb6 61.32(11) 2_665 8 ?
S3 Ag9 Rb6 144.16(13) 3_565 8 ?
S4 Ag9 Rb6 57.92(12) 8 8 ?
S8 Ag9 Rb6 58.50(11) 2_665 3_565 ?
S6 Ag9 Rb6 100.77(12) 2_665 3_565 ?
S3 Ag9 Rb6 58.70(12) 3_565 3_565 ?
S4 Ag9 Rb6 145.01(13) 8 3_565 ?
Rb6 Ag9 Rb6 156.43(7) 8 3_565 ?
Te4 S1 Ag7 96.33(19) . 12_655 ?
Te4 S1 Ag7 96.34(19) . 2_655 ?
Ag7 S1 Ag7 90.3(2) 12_655 2_655 ?
Te4 S1 Rb6 99.26(13) . 11_665 ?
Ag7 S1 Rb6 81.63(7) 12_655 11_665 ?
Ag7 S1 Rb6 163.1(2) 2_655 11_665 ?
Te4 S1 Rb6 99.26(13) . 1_545 ?
Ag7 S1 Rb6 163.1(2) 12_655 1_545 ?
Ag7 S1 Rb6 81.63(7) 2_655 1_545 ?
Rb6 S1 Rb6 102.04(18) 11_665 1_545 ?
Te2 S2 Ag8 94.67(17) 1_565 . ?
Te2 S2 Ag8 94.67(17) 1_565 12 ?
Ag8 S2 Ag8 94.4(2) . 12 ?
Te2 S2 Rb5 98.35(13) 1_565 3_565 ?
Ag8 S2 Rb5 166.3(2) . 3_565 ?
Ag8 S2 Rb5 80.38(7) 12 3_565 ?
Te2 S2 Rb5 98.35(13) 1_565 1_565 ?
Ag8 S2 Rb5 80.38(7) . 1_565 ?
Ag8 S2 Rb5 166.3(2) 12 1_565 ?
Rb5 S2 Rb5 101.75(17) 3_565 1_565 ?
Te4 S3 Ag8 94.69(18) 1_565 . ?
Te4 S3 Ag9 96.32(17) 1_565 2_665 ?
Ag8 S3 Ag9 90.57(16) . 2_665 ?
Te4 S3 Rb5 99.84(12) 1_565 1_565 ?
Ag8 S3 Rb5 81.99(13) . 1_565 ?
Ag9 S3 Rb5 162.69(15) 2_665 1_565 ?
Te4 S3 Rb6 99.87(14) 1_565 . ?
Ag8 S3 Rb6 164.08(14) . . ?
Ag9 S3 Rb6 81.51(12) 2_665 . ?
Rb5 S3 Rb6 101.67(14) 1_565 . ?
Te1 S4 Ag9 97.18(18) 1_565 8_554 ?
Te1 S4 Ag8 98.56(18) 1_565 7_664 ?
Ag9 S4 Ag8 89.60(17) 8_554 7_664 ?
Te1 S4 Rb6 100.34(16) 1_565 . ?
Ag9 S4 Rb6 81.83(12) 8_554 . ?
Ag8 S4 Rb6 160.07(18) 7_664 . ?
Te1 S4 Rb5 99.68(14) 1_565 1_565 ?
Ag9 S4 Rb5 161.97(18) 8_554 1_565 ?
Ag8 S4 Rb5 81.63(12) 7_664 1_565 ?
Rb6 S4 Rb5 101.29(15) . 1_565 ?
Te1 S5 Ag7 94.98(19) . 5_554 ?
Te1 S5 Ag7 94.98(19) . 9_554 ?
Ag7 S5 Ag7 90.8(2) 5_554 9_554 ?
Te1 S5 Rb6 97.54(14) . 11_665 ?
Ag7 S5 Rb6 82.56(7) 5_554 11_665 ?
Ag7 S5 Rb6 166.3(2) 9_554 11_665 ?
Te1 S5 Rb6 97.53(14) . 1_545 ?
Ag7 S5 Rb6 166.3(2) 5_554 1_545 ?
Ag7 S5 Rb6 82.56(7) 9_554 1_545 ?
Rb6 S5 Rb6 101.32(17) 11_665 1_545 ?
Te3 S6 Ag9 95.37(18) . 3_565 ?
Te3 S6 Ag7 95.72(16) . 3_565 ?
Ag9 S6 Ag7 91.72(18) 3_565 3_565 ?
Te3 S6 Rb6 99.93(14) . 7_665 ?
Ag9 S6 Rb6 163.99(18) 3_565 7_665 ?
Ag7 S6 Rb6 82.16(12) 3_565 7_665 ?
Te3 S6 Rb6 98.69(14) . 9_565 ?
Ag9 S6 Rb6 79.96(11) 3_565 9_565 ?
Ag7 S6 Rb6 163.96(18) 3_565 9_565 ?
Rb6 S6 Rb6 102.17(15) 7_665 9_565 ?
S9' S7 S9' 36.1(4) 11_665 1_545 ?
S9' S7 Ag8 114.6(3) 11_665 1_544 ?
S9' S7 Ag8 89.5(3) 1_545 1_544 ?
S9' S7 Ag8 89.5(3) 11_665 11_664 ?
S9' S7 Ag8 114.6(3) 1_545 11_664 ?
Ag8 S7 Ag8 86.83(19) 1_544 11_664 ?
S9' S7 Rb5 71.3(2) 11_665 6_554 ?
S9' S7 Rb5 99.9(3) 1_545 6_554 ?
Ag8 S7 Rb5 168.8(2) 1_544 6_554 ?
Ag8 S7 Rb5 83.67(7) 11_664 6_554 ?
S9' S7 Rb5 99.9(3) 11_665 5_554 ?
S9' S7 Rb5 71.3(2) 1_545 5_554 ?
Ag8 S7 Rb5 83.67(7) 1_544 5_554 ?
Ag8 S7 Rb5 168.8(2) 11_664 5_554 ?
Rb5 S7 Rb5 105.10(18) 6_554 5_554 ?
S10 S8 S11' 36.0(5) 3_565 3_565 ?
S10 S8 Ag7 114.6(3) 3_565 . ?
S11' S8 Ag7 89.6(4) 3_565 . ?
S10 S8 Ag9 91.0(3) 3_565 3_565 ?
S11' S8 Ag9 117.5(4) 3_565 3_565 ?
Ag7 S8 Ag9 89.26(18) . 3_565 ?
S10 S8 Rb6 72.3(2) 3_565 2_665 ?
S11' S8 Rb6 99.9(4) 3_565 2_665 ?
Ag7 S8 Rb6 169.70(19) . 2_665 ?
Ag9 S8 Rb6 82.89(11) 3_565 2_665 ?
S10 S8 Rb6 100.2(3) 3_565 3_565 ?
S11' S8 Rb6 71.1(4) 3_565 3_565 ?
Ag7 S8 Rb6 82.07(11) . 3_565 ?
Ag9 S8 Rb6 167.94(18) 3_565 3_565 ?
Rb6 S8 Rb6 104.65(14) 2_665 3_565 ?
S9 S9 S10 118.8(2) 10 12_655 ?
S9 S9 Rb5 120.09(12) 10 . ?
S10 S9 Rb5 121.1(3) 12_655 . ?
S11 S10 S8 106.2(5) 9_565 2_665 ?
S11 S10 S9 100.1(6) 9_565 12_665 ?
S8 S10 S9 151.2(4) 2_665 12_665 ?
S11 S10 Rb6 111.5(6) 9_565 3_565 ?
S8 S10 Rb6 73.9(2) 2_665 3_565 ?
S9 S10 Rb6 107.3(3) 12_665 3_565 ?
S10 S11 S11 117.1(6) 9_564 10 ?
S10 S11 Rb6 99.5(5) 9_564 9_564 ?
S11 S11 Rb6 114.5(3) 10 9_564 ?
S9' S9' S7 71.95(19) 11_675 1_565 ?
S9' S9' S10' 119.9(2) 11_675 2_665 ?
S7 S9' S10' 150.9(4) 1_565 2_665 ?
S9' S9' Rb5 127.85(13) 11_675 5_564 ?
S7 S9' Rb5 73.3(2) 1_565 5_564 ?
S10' S9' Rb5 109.4(3) 2_665 5_564 ?
S11' S10' S9' 127.7(6) 9_564 3_565 ?
S11' S10' Rb6 103.3(6) 9_564 8_554 ?
S9' S10' Rb6 120.5(3) 3_565 8_554 ?
S10' S11' S8 97.0(8) 9_565 2_665 ?
S10' S11' S11' 106.9(5) 9_565 11_675 ?
S8 S11' S11' 145.1(3) 2_665 11_675 ?
S10' S11' Rb6 123.3(6) 9_565 . ?
S8 S11' Rb6 69.9(4) 2_665 . ?
S11' S11' Rb6 114.1(3) 11_675 . ?

loop_
_geom_bond_atom_site_label_1
_geom_bond_atom_site_label_2
_geom_bond_distance
_geom_bond_site_symmetry_2
_geom_bond_publ_flag
Te1 S4 2.295(5) 11_665 ?
Te1 S4 2.295(5) 1_545 ?
Te1 S5 2.367(7) . ?
Te2 S2 2.422(5) 3_455 ?
Te2 S2 2.422(5) 1_545 ?
Te2 S2 2.422(5) 2_665 ?
Te3 S6 2.365(5) 2_665 ?
Te3 S6 2.365(5) . ?
Te3 S6 2.365(5) 3_565 ?
Te4 S3 2.348(4) 1_545 ?
Te4 S3 2.348(4) 11_665 ?
Te4 S1 2.407(6) . ?
Rb5 S9' 3.480(7) 7_655 ?
Rb5 S9' 3.480(7) 6_655 ?
Rb5 S3 3.490(5) 11_665 ?
Rb5 S3 3.490(5) 1_545 ?
Rb5 S7 3.519(4) 5 ?
Rb5 S7 3.519(4) 6 ?
Rb5 S4 3.561(5) 1_545 ?
Rb5 S4 3.561(5) 11_665 ?
Rb5 S2 3.601(5) 2_665 ?
Rb5 S2 3.601(5) 1_545 ?
Rb5 S9 3.658(7) 11 ?
Rb5 S9 3.658(7) . ?
Rb6 S4 3.484(5) . ?
Rb6 S10 3.488(8) 2_665 ?
Rb6 S1 3.515(5) 1_565 ?
Rb6 S8 3.518(5) 3_565 ?
Rb6 S5 3.533(4) 1_565 ?
Rb6 S3 3.537(5) . ?
Rb6 S8 3.567(5) 2_665 ?
Rb6 S6 3.580(5) 7_664 ?
Rb6 S11' 3.592(15) . ?
Rb6 S11 3.601(14) 9_565 ?
Rb6 S6 3.626(5) 9_564 ?
Rb6 S10' 3.685(6) 8 ?
Ag7 S8 2.529(5) . ?
Ag7 S6 2.591(5) 2_665 ?
Ag7 S5 2.632(5) 6 ?
Ag7 S1 2.642(5) 3_665 ?
Ag8 S7 2.574(5) 1_566 ?
Ag8 S2 2.578(5) . ?
Ag8 S3 2.624(5) . ?
Ag8 S4 2.662(5) 7_665 ?
Ag9 S8 2.575(5) 2_665 ?
Ag9 S6 2.586(5) 2_665 ?
Ag9 S3 2.649(5) 3_565 ?
Ag9 S4 2.657(5) 8 ?
S1 Ag7 2.642(5) 12_655 ?
S1 Ag7 2.642(5) 2_655 ?
S1 Rb6 3.515(5) 11_665 ?
S1 Rb6 3.515(5) 1_545 ?
S2 Te2 2.422(5) 1_565 ?
S2 Ag8 2.578(4) 12 ?
S2 Rb5 3.601(5) 3_565 ?
S2 Rb5 3.601(5) 1_565 ?
S3 Te4 2.348(4) 1_565 ?
S3 Ag9 2.649(5) 2_665 ?
S3 Rb5 3.490(5) 1_565 ?
S4 Te1 2.295(5) 1_565 ?
S4 Ag9 2.657(5) 8_554 ?
S4 Ag8 2.662(5) 7_664 ?
S4 Rb5 3.561(5) 1_565 ?
S5 Ag7 2.632(5) 5_554 ?
S5 Ag7 2.632(5) 9_554 ?
S5 Rb6 3.533(4) 11_665 ?
S5 Rb6 3.533(4) 1_545 ?
S6 Ag9 2.586(5) 3_565 ?
S6 Ag7 2.591(5) 3_565 ?
S6 Rb6 3.580(5) 7_665 ?
S6 Rb6 3.626(5) 9_565 ?
S7 Ag8 2.574(5) 1_544 ?
S7 Ag8 2.574(5) 11_664 ?
S7 Rb5 3.519(4) 6_554 ?
S7 Rb5 3.519(4) 5_554 ?
S8 Ag9 2.575(5) 3_565 ?
S8 Rb6 3.518(5) 2_665 ?
S8 Rb6 3.567(5) 3_565 ?
S9 S9 1.919(14) 10 ?
S9 S10 2.486(10) 12_655 ?
S10 S11 2.017(13) 9_565 ?
S10 S9 2.486(10) 12_665 ?
S10 Rb6 3.488(8) 3_565 ?
S11 S10 2.017(13) 9_564 ?
S11 S11 2.48(4) 10 ?
S11 Rb6 3.601(14) 9_564 ?
S9' S9' 1.316(13) 11_675 ?
S9' S10' 2.390(9) 2_665 ?
S9' Rb5 3.480(7) 5_564 ?
S10' S11' 2.000(15) 9_564 ?
S10' S9' 2.390(9) 3_565 ?
S10' Rb6 3.685(6) 8_554 ?
S11' S10' 2.000(15) 9_565 ?
S11' S11' 2.54(4) 11_675 ?
